data_1544973
loop_
_publ_author_name
'Swarnakar, Anindya K.'
'Ferguson, Michael J.'
'McDonald, Robert'
'Rivard, Eric'

_publ_section_title
;
 Azido- and amido-substituted gallium hydrides supported by N-heterocyclic
 carbenes.
;
_journal_issue 5
_journal_name_full 'Dalton transactions (Cambridge, England : 2003)'
_journal_page_first 1406
_journal_page_last 1412
_journal_paper_doi 10.1039/c6dt04595b
_journal_volume 46
_journal_year 2017
_chemical_formula_moiety 'C34 H54 Cl F3 Ga N3 O3 S Si2'
_chemical_formula_sum 'C34 H54 Cl F3 Ga N3 O3 S Si2'
_chemical_formula_weight 803.21
_space_group_crystal_system monoclinic
_space_group_IT_number 14
_space_group_name_Hall '-P 2yn'
_space_group_name_H-M_alt 'P 1 21/n 1'
_symmetry_space_group_name_Hall '-P 2yn'
_symmetry_space_group_name_H-M 'P 1 21/n 1'
_atom_sites_solution_hydrogens geom
_audit_creation_method SHELXL-2014/7
_audit_update_record
;
2016-11-28 deposited with the CCDC.
2017-01-02 downloaded from the CCDC.
;
_cell_angle_alpha 90
_cell_angle_beta 91.6950(12)
_cell_angle_gamma 90
_cell_formula_units_Z 4
_cell_length_a 11.1905(2)
_cell_length_b 22.5860(4)
_cell_length_c 16.2428(3)
_cell_measurement_reflns_used 9974
_cell_measurement_temperature 173(2)
_cell_measurement_theta_max 73.86
_cell_measurement_theta_min 3.91
_cell_volume 4103.55(13)
_computing_cell_refinement 'Bruker SAINT'
_computing_data_collection 'Bruker APEX2'
_computing_data_reduction 'Bruker SAINT'
_computing_molecular_graphics 'Bruker SHELXTL'
_computing_publication_material 'Bruker SHELXTL'
_computing_structure_refinement 'SHELXL-2014/7 (Sheldrick, 2014)'
_computing_structure_solution 'SHELXD (Schneider & Sheldrick, 2002)'
_diffrn_ambient_temperature 173(2)
_diffrn_measured_fraction_theta_full 0.991
_diffrn_measured_fraction_theta_max 0.986
_diffrn_measurement_device_type 'Bruker APEX-II CCD'
_diffrn_measurement_method '\f and \w scans'
_diffrn_radiation_type CuK\a
_diffrn_radiation_wavelength 1.54178
_diffrn_reflns_av_R_equivalents 0.0581
_diffrn_reflns_av_unetI/netI 0.0452
_diffrn_reflns_Laue_measured_fraction_full 0.991
_diffrn_reflns_Laue_measured_fraction_max 0.986
_diffrn_reflns_limit_h_max 13
_diffrn_reflns_limit_h_min -13
_diffrn_reflns_limit_k_max 28
_diffrn_reflns_limit_k_min -28
_diffrn_reflns_limit_l_max 19
_diffrn_reflns_limit_l_min -18
_diffrn_reflns_number 26507
_diffrn_reflns_point_group_measured_fraction_full 0.991
_diffrn_reflns_point_group_measured_fraction_max 0.986
_diffrn_reflns_theta_full 67.679
_diffrn_reflns_theta_max 74.076
_diffrn_reflns_theta_min 3.352
_exptl_absorpt_coefficient_mu 2.959
_exptl_absorpt_correction_T_max 0.7568
_exptl_absorpt_correction_T_min 0.5956
_exptl_absorpt_correction_type numerical
_exptl_absorpt_process_details 'SADABS 2014/5'
_exptl_crystal_colour colourless
_exptl_crystal_density_diffrn 1.300
_exptl_crystal_description fragment
_exptl_crystal_F_000 1688
_exptl_crystal_size_max 0.239
_exptl_crystal_size_mid 0.214
_exptl_crystal_size_min 0.149
_refine_diff_density_max 0.597
_refine_diff_density_min -0.549
_refine_diff_density_rms 0.077
_refine_ls_extinction_method none
_refine_ls_goodness_of_fit_ref 1.097
_refine_ls_hydrogen_treatment constr
_refine_ls_matrix_type full
_refine_ls_number_parameters 475
_refine_ls_number_reflns 8220
_refine_ls_number_restraints 23
_refine_ls_restrained_S_all 1.095
_refine_ls_R_factor_all 0.0756
_refine_ls_R_factor_gt 0.0552
_refine_ls_shift/su_max 0.000
_refine_ls_shift/su_mean 0.000
_refine_ls_structure_factor_coef Fsqd
_refine_ls_weighting_details 'w=1/[\s^2^(Fo^2^)+(0.0610P)^2^+6.2812P] where P=(Fo^2^+2Fc^2^)/3'
_refine_ls_weighting_scheme calc
_refine_ls_wR_factor_gt 0.1382
_refine_ls_wR_factor_ref 0.1572
_reflns_Friedel_coverage 0.000
_reflns_number_gt 6507
_reflns_number_total 8220
_reflns_threshold_expression 'I > 2\s(I)'
_cod_data_source_file c6dt04595b2.cif
_cod_data_source_block riv1612_IPrGaClOTfNTMS2_cmpd_5
_cod_depositor_comments 'Adding full bibliography for 1544973--1544977.cif.'
_cod_database_code 1544973
_shelx_shelxl_version_number 2014/7
_shelx_space_group_comment
; 
The symmetry employed for this shelxl refinement is uniquely defined 
by the following loop, which should always be used as a source of 
symmetry information in preference to the above space-group names. 
They are only intended as comments. 
;
_shelx_estimated_absorpt_t_min 0.538
_shelx_estimated_absorpt_t_max 0.667

loop_
_space_group_symop_operation_xyz
'x, y, z'
'-x+1/2, y+1/2, -z+1/2'
'-x, -y, -z'
'x-1/2, -y-1/2, z-1/2'

loop_
_atom_site_label
_atom_site_type_symbol
_atom_site_fract_x
_atom_site_fract_y
_atom_site_fract_z
_atom_site_U_iso_or_equiv
_atom_site_adp_type
_atom_site_occupancy
_atom_site_site_symmetry_order
_atom_site_calc_flag
_atom_site_refinement_flags_posn
_atom_site_refinement_flags_adp
_atom_site_refinement_flags_occupancy
_atom_site_disorder_assembly
_atom_site_disorder_group
GaA Ga 0.10186(4) 0.32412(2) 0.17158(3) 0.02998(13) Uani 0.92 1 d D . P A 1
GaB Ga 0.1876(4) 0.3224(2) 0.2075(3) 0.0312(10) Uiso 0.08 1 d D . P A 2
ClA Cl -0.05956(10) 0.32312(7) 0.09456(7) 0.0644(4) Uani 0.92 1 d D . P A 1
ClB Cl 0.336(4) 0.324(2) 0.297(3) 0.057(2) Uiso 0.08 1 d D U P A 2
S S 0.22520(9) 0.21667(4) 0.08624(6) 0.0423(2) Uani 1 1 d . . . . .
Si1A Si 0.35542(9) 0.37269(4) 0.20014(7) 0.0360(2) Uani 0.92 1 d D . P A 1
Si2A Si 0.21192(10) 0.42064(5) 0.05481(7) 0.0391(2) Uani 0.92 1 d D . P A 1
Si1B Si 0.3621(11) 0.4043(6) 0.1104(9) 0.057(2) Uiso 0.08 1 d D U P A 2
Si2B Si 0.0999(11) 0.3982(6) 0.0618(9) 0.057(2) Uiso 0.08 1 d D U P A 2
F1 F 0.1558(4) 0.14153(19) -0.0240(3) 0.1213(16) Uani 1 1 d . . . . .
F2 F 0.0944(6) 0.1233(2) 0.0962(4) 0.169(3) Uani 1 1 d . . . . .
F3 F 0.0161(4) 0.1919(3) 0.0237(4) 0.202(4) Uani 1 1 d . . . . .
O1 O 0.1638(2) 0.24335(10) 0.15665(15) 0.0414(6) Uani 1 1 d . . . . .
O2 O 0.2476(4) 0.25791(13) 0.0228(2) 0.0691(10) Uani 1 1 d . . . . .
O3 O 0.3215(4) 0.17930(16) 0.1112(2) 0.0818(12) Uani 1 1 d . . . . .
N1 N 0.0139(2) 0.36283(11) 0.34113(16) 0.0309(5) Uani 1 1 d . . . . .
N2 N -0.0094(3) 0.26919(11) 0.32298(16) 0.0314(6) Uani 1 1 d . . . . .
N3A N 0.2216(3) 0.37540(14) 0.1418(2) 0.0325(7) Uani 0.92 1 d D . P A 1
N3B N 0.2195(15) 0.3760(16) 0.126(2) 0.057(2) Uiso 0.08 1 d D U P A 2
C1 C 0.0359(3) 0.31817(13) 0.28717(19) 0.0287(6) Uani 1 1 d . . . . .
C2 C -0.0436(3) 0.34134(15) 0.4087(2) 0.0388(8) Uani 1 1 d . . . . .
H2 H -0.0683 0.3637 0.4547 0.047 Uiso 1 1 calc R U . . .
C3 C -0.0583(3) 0.28290(15) 0.3976(2) 0.0384(7) Uani 1 1 d . . . . .
H3 H -0.0953 0.2561 0.4340 0.046 Uiso 1 1 calc R U . . .
C4 C 0.1140(6) 0.1675(3) 0.0415(4) 0.094(2) Uani 1 1 d . . . . .
C5A C 0.3402(12) 0.3242(9) 0.2940(10) 0.0508(16) Uani 0.92 1 d D . P A 1
H5A H 0.2741 0.3386 0.3267 0.061 Uiso 0.92 1 calc R U P A 1
H5B H 0.4146 0.3254 0.3273 0.061 Uiso 0.92 1 calc R U P A 1
H5C H 0.3240 0.2834 0.2765 0.061 Uiso 0.92 1 calc R U P A 1
C6A C 0.4816(4) 0.3377(2) 0.1450(3) 0.0545(11) Uani 0.92 1 d D . P A 1
H6A H 0.5050 0.3634 0.0996 0.065 Uiso 0.92 1 calc R U P A 1
H6B H 0.4560 0.2992 0.1230 0.065 Uiso 0.92 1 calc R U P A 1
H6C H 0.5498 0.3322 0.1834 0.065 Uiso 0.92 1 calc R U P A 1
C7A C 0.4028(4) 0.44929(17) 0.2313(4) 0.0540(12) Uani 0.92 1 d D . P A 1
H7A H 0.4282 0.4711 0.1827 0.065 Uiso 0.92 1 calc R U P A 1
H7B H 0.4695 0.4469 0.2716 0.065 Uiso 0.92 1 calc R U P A 1
H7C H 0.3355 0.4699 0.2558 0.065 Uiso 0.92 1 calc R U P A 1
C8A C 0.1184(8) 0.3909(2) -0.0316(3) 0.081(2) Uani 0.92 1 d D . P A 1
H8A H 0.1370 0.3490 -0.0396 0.097 Uiso 0.92 1 calc R U P A 1
H8B H 0.1349 0.4129 -0.0820 0.097 Uiso 0.92 1 calc R U P A 1
H8C H 0.0337 0.3952 -0.0190 0.097 Uiso 0.92 1 calc R U P A 1
C9A C 0.3613(6) 0.4313(4) 0.0069(5) 0.110(3) Uani 0.92 1 d D . P A 1
H9A H 0.4158 0.4514 0.0462 0.133 Uiso 0.92 1 calc R U P A 1
H9B H 0.3515 0.4555 -0.0429 0.133 Uiso 0.92 1 calc R U P A 1
H9C H 0.3946 0.3927 -0.0075 0.133 Uiso 0.92 1 calc R U P A 1
C10A C 0.1513(6) 0.49389(19) 0.0828(3) 0.0686(16) Uani 0.92 1 d D . P A 1
H10A H 0.0689 0.4893 0.1006 0.082 Uiso 0.92 1 calc R U P A 1
H10B H 0.1525 0.5202 0.0348 0.082 Uiso 0.92 1 calc R U P A 1
H10C H 0.2004 0.5110 0.1278 0.082 Uiso 0.92 1 calc R U P A 1
C5B C 0.436(4) 0.429(2) 0.211(2) 0.088(11) Uiso 0.08 1 d D U P A 2
H5D H 0.5156 0.4448 0.2004 0.106 Uiso 0.08 1 calc R U P A 2
H5E H 0.3872 0.4602 0.2357 0.106 Uiso 0.08 1 calc R U P A 2
H5F H 0.4427 0.3954 0.2486 0.106 Uiso 0.08 1 calc R U P A 2
C6B C 0.470(4) 0.3487(18) 0.071(3) 0.088(11) Uiso 0.08 1 d D U P A 2
H6D H 0.5475 0.3676 0.0635 0.106 Uiso 0.08 1 calc R U P A 2
H6E H 0.4783 0.3160 0.1100 0.106 Uiso 0.08 1 calc R U P A 2
H6F H 0.4395 0.3334 0.0175 0.106 Uiso 0.08 1 calc R U P A 2
C7B C 0.354(3) 0.4678(17) 0.036(3) 0.088(11) Uiso 0.08 1 d D U P A 2
H7D H 0.4346 0.4833 0.0277 0.106 Uiso 0.08 1 calc R U P A 2
H7E H 0.3197 0.4541 -0.0169 0.106 Uiso 0.08 1 calc R U P A 2
H7F H 0.3036 0.4992 0.0580 0.106 Uiso 0.08 1 calc R U P A 2
C8B C -0.0440(18) 0.361(2) 0.083(3) 0.088(11) Uiso 0.08 1 d D U P A 2
H8D H -0.1064 0.3761 0.0448 0.106 Uiso 0.08 1 calc R U P A 2
H8E H -0.0354 0.3184 0.0761 0.106 Uiso 0.08 1 calc R U P A 2
H8F H -0.0663 0.3698 0.1398 0.106 Uiso 0.08 1 calc R U P A 2
C9B C 0.123(5) 0.380(3) -0.0491(13) 0.088(11) Uiso 0.08 1 d D U P A 2
H9D H 0.0539 0.3930 -0.0825 0.106 Uiso 0.08 1 calc R U P A 2
H9E H 0.1953 0.3996 -0.0677 0.106 Uiso 0.08 1 calc R U P A 2
H9F H 0.1325 0.3368 -0.0550 0.106 Uiso 0.08 1 calc R U P A 2
C10B C 0.077(5) 0.4791(9) 0.072(4) 0.088(11) Uiso 0.08 1 d D U P A 2
H10D H 0.0098 0.4914 0.0357 0.106 Uiso 0.08 1 calc R U P A 2
H10E H 0.0598 0.4888 0.1289 0.106 Uiso 0.08 1 calc R U P A 2
H10F H 0.1497 0.4999 0.0557 0.106 Uiso 0.08 1 calc R U P A 2
C11 C 0.0348(3) 0.42609(13) 0.3293(2) 0.0334(7) Uani 1 1 d . . . . .
C12 C -0.0462(3) 0.45683(14) 0.2772(2) 0.0379(7) Uani 1 1 d . . . . .
C13 C -0.0244(4) 0.51725(15) 0.2670(2) 0.0452(9) Uani 1 1 d . . . . .
H13 H -0.0757 0.5398 0.2315 0.054 Uiso 1 1 calc R U . . .
C14 C 0.0700(4) 0.54469(16) 0.3074(3) 0.0494(9) Uani 1 1 d . . . . .
H14 H 0.0853 0.5853 0.2970 0.059 Uiso 1 1 calc R U . . .
C15 C 0.1423(4) 0.51451(17) 0.3622(3) 0.0483(9) Uani 1 1 d . . . . .
H15 H 0.2047 0.5349 0.3911 0.058 Uiso 1 1 calc R U . . .
C16 C 0.1257(4) 0.45360(15) 0.3764(2) 0.0415(8) Uani 1 1 d . . . . .
C17 C -0.1596(4) 0.42855(16) 0.2422(3) 0.0463(9) Uani 1 1 d . . . . .
H17 H -0.1430 0.3857 0.2322 0.056 Uiso 1 1 calc R U . . .
C18 C -0.2060(5) 0.4556(2) 0.1623(3) 0.0710(15) Uani 1 1 d . . . . .
H18A H -0.2790 0.4350 0.1438 0.085 Uiso 1 1 calc R U . . .
H18B H -0.2236 0.4976 0.1709 0.085 Uiso 1 1 calc R U . . .
H18C H -0.1453 0.4516 0.1203 0.085 Uiso 1 1 calc R U . . .
C19 C -0.2586(4) 0.4329(2) 0.3065(4) 0.0695(13) Uani 1 1 d . . . . .
H19A H -0.2297 0.4155 0.3587 0.083 Uiso 1 1 calc R U . . .
H19B H -0.2791 0.4746 0.3151 0.083 Uiso 1 1 calc R U . . .
H19C H -0.3296 0.4113 0.2864 0.083 Uiso 1 1 calc R U . . .
C20 C 0.1936(4) 0.42349(18) 0.4470(3) 0.0522(10) Uani 1 1 d . . . . .
H20 H 0.1861 0.3797 0.4397 0.063 Uiso 1 1 calc R U . . .
C21 C 0.3269(5) 0.4392(2) 0.4530(4) 0.0747(15) Uani 1 1 d . . . . .
H21A H 0.3647 0.4182 0.4997 0.090 Uiso 1 1 calc R U . . .
H21B H 0.3653 0.4274 0.4021 0.090 Uiso 1 1 calc R U . . .
H21C H 0.3360 0.4820 0.4610 0.090 Uiso 1 1 calc R U . . .
C22 C 0.1344(5) 0.4409(2) 0.5285(3) 0.0667(13) Uani 1 1 d . . . . .
H22A H 0.1772 0.4218 0.5749 0.080 Uiso 1 1 calc R U . . .
H22B H 0.1376 0.4839 0.5354 0.080 Uiso 1 1 calc R U . . .
H22C H 0.0508 0.4278 0.5269 0.080 Uiso 1 1 calc R U . . .
C31 C -0.0149(3) 0.20850(13) 0.2922(2) 0.0342(7) Uani 1 1 d . . . . .
C32 C -0.1189(3) 0.18982(14) 0.2510(2) 0.0397(8) Uani 1 1 d . . . . .
C33 C -0.1267(4) 0.12992(17) 0.2309(3) 0.0562(11) Uani 1 1 d . . . . .
H33 H -0.1964 0.1154 0.2028 0.067 Uiso 1 1 calc R U . . .
C34 C -0.0347(5) 0.09151(17) 0.2513(3) 0.0668(14) Uani 1 1 d . . . . .
H34 H -0.0416 0.0509 0.2367 0.080 Uiso 1 1 calc R U . . .
C35 C 0.0668(4) 0.11127(16) 0.2924(3) 0.0531(10) Uani 1 1 d . . . . .
H35 H 0.1294 0.0841 0.3052 0.064 Uiso 1 1 calc R U . . .
C36 C 0.0794(3) 0.17024(14) 0.3158(2) 0.0360(7) Uani 1 1 d . . . . .
C37 C -0.2250(4) 0.23033(16) 0.2302(2) 0.0446(8) Uani 1 1 d . . . . .
H37 H -0.1960 0.2722 0.2320 0.054 Uiso 1 1 calc R U . . .
C38 C -0.2765(4) 0.2181(2) 0.1435(3) 0.0593(11) Uani 1 1 d . . . . .
H38A H -0.2133 0.2227 0.1034 0.071 Uiso 1 1 calc R U . . .
H38B H -0.3080 0.1777 0.1408 0.071 Uiso 1 1 calc R U . . .
H38C H -0.3410 0.2463 0.1307 0.071 Uiso 1 1 calc R U . . .
C39 C -0.3212(4) 0.2236(2) 0.2937(3) 0.0661(13) Uani 1 1 d . . . . .
H39A H -0.3884 0.2498 0.2794 0.079 Uiso 1 1 calc R U . . .
H39B H -0.3490 0.1825 0.2944 0.079 Uiso 1 1 calc R U . . .
H39C H -0.2881 0.2342 0.3483 0.079 Uiso 1 1 calc R U . . .
C40 C 0.1862(3) 0.18989(15) 0.3680(2) 0.0409(8) Uani 1 1 d . . . . .
H40 H 0.1903 0.2341 0.3659 0.049 Uiso 1 1 calc R U . . .
C41 C 0.3046(4) 0.16546(17) 0.3386(3) 0.0512(10) Uani 1 1 d . . . . .
H41A H 0.3700 0.1797 0.3748 0.061 Uiso 1 1 calc R U . . .
H41B H 0.3025 0.1221 0.3400 0.061 Uiso 1 1 calc R U . . .
H41C H 0.3173 0.1788 0.2822 0.061 Uiso 1 1 calc R U . . .
C42 C 0.1678(4) 0.1716(2) 0.4575(3) 0.0620(12) Uani 1 1 d . . . . .
H42A H 0.2368 0.1842 0.4916 0.074 Uiso 1 1 calc R U . . .
H42B H 0.0952 0.1904 0.4774 0.074 Uiso 1 1 calc R U . . .
H42C H 0.1596 0.1285 0.4606 0.074 Uiso 1 1 calc R U . . .

loop_
_atom_site_aniso_label
_atom_site_aniso_U_11
_atom_site_aniso_U_22
_atom_site_aniso_U_33
_atom_site_aniso_U_23
_atom_site_aniso_U_13
_atom_site_aniso_U_12
GaA 0.0288(2) 0.0335(2) 0.0276(2) 0.00070(16) 0.00117(16) 0.00184(16)
ClA 0.0361(5) 0.1216(11) 0.0349(5) -0.0022(6) -0.0087(4) 0.0033(6)
S 0.0489(5) 0.0345(4) 0.0440(5) -0.0069(3) 0.0102(4) 0.0053(3)
F1 0.121(3) 0.131(3) 0.114(3) -0.092(3) 0.036(2) -0.027(3)
F2 0.220(6) 0.119(3) 0.175(5) -0.059(3) 0.095(5) -0.105(4)
F3 0.076(3) 0.270(7) 0.256(7) -0.211(7) -0.046(4) 0.032(4)
O1 0.0531(15) 0.0329(11) 0.0387(13) -0.0067(10) 0.0106(11) -0.0022(10)
O2 0.110(3) 0.0478(16) 0.0513(18) -0.0020(13) 0.0395(18) 0.0056(17)
O3 0.098(3) 0.070(2) 0.077(2) -0.0100(18) -0.005(2) 0.048(2)
N1 0.0349(14) 0.0273(12) 0.0306(14) -0.0010(10) 0.0012(11) 0.0045(10)
N2 0.0374(15) 0.0273(12) 0.0298(14) 0.0030(10) 0.0058(11) 0.0034(10)
C1 0.0298(15) 0.0261(13) 0.0300(15) -0.0009(11) -0.0019(12) 0.0036(11)
C2 0.049(2) 0.0379(17) 0.0300(17) -0.0005(13) 0.0092(14) 0.0077(14)
C3 0.046(2) 0.0372(17) 0.0330(17) 0.0042(13) 0.0123(14) 0.0033(14)
C4 0.094(5) 0.094(4) 0.095(5) -0.062(4) 0.038(4) -0.030(4)
Si1A 0.0300(5) 0.0298(4) 0.0481(6) 0.0017(4) 0.0014(4) 0.0029(4)
Si2A 0.0408(6) 0.0364(5) 0.0405(6) 0.0102(4) 0.0082(4) 0.0058(4)
N3A 0.0340(16) 0.0279(13) 0.0358(17) 0.0046(12) 0.0061(12) 0.0052(11)
C5A 0.032(2) 0.070(3) 0.050(3) 0.003(2) -0.010(2) 0.002(2)
C6A 0.035(2) 0.060(3) 0.069(3) 0.001(2) 0.006(2) 0.0156(19)
C7A 0.046(2) 0.0311(19) 0.084(3) -0.006(2) -0.005(2) -0.0056(17)
C8A 0.156(7) 0.046(3) 0.039(3) 0.008(2) -0.014(3) -0.005(3)
C9A 0.060(4) 0.173(8) 0.100(5) 0.091(5) 0.028(3) 0.027(4)
C10A 0.115(5) 0.034(2) 0.056(3) 0.0043(19) -0.006(3) 0.018(3)
C11 0.0384(18) 0.0255(14) 0.0362(17) -0.0016(12) 0.0023(13) 0.0029(12)
C12 0.043(2) 0.0313(16) 0.0387(18) 0.0039(13) -0.0001(15) 0.0028(13)
C13 0.056(2) 0.0321(17) 0.048(2) 0.0050(15) 0.0029(17) 0.0039(15)
C14 0.066(3) 0.0305(17) 0.052(2) 0.0000(15) 0.0068(19) -0.0058(16)
C15 0.048(2) 0.0405(19) 0.056(2) -0.0153(17) 0.0026(18) -0.0077(16)
C16 0.046(2) 0.0332(16) 0.045(2) -0.0103(14) -0.0006(16) 0.0039(14)
C17 0.045(2) 0.0374(18) 0.056(2) 0.0086(16) -0.0120(17) 0.0036(15)
C18 0.075(3) 0.061(3) 0.075(3) 0.017(2) -0.035(3) -0.006(2)
C19 0.044(3) 0.080(3) 0.084(4) 0.005(3) -0.005(2) -0.001(2)
C20 0.052(2) 0.046(2) 0.057(2) -0.0125(18) -0.0184(19) 0.0085(17)
C21 0.067(3) 0.076(3) 0.079(4) -0.020(3) -0.030(3) 0.012(3)
C22 0.084(4) 0.072(3) 0.043(2) -0.008(2) -0.016(2) 0.019(3)
C31 0.0422(19) 0.0247(14) 0.0357(17) 0.0004(12) 0.0023(14) 0.0029(12)
C32 0.044(2) 0.0301(16) 0.045(2) 0.0039(14) -0.0040(15) 0.0045(13)
C33 0.061(3) 0.0337(18) 0.072(3) -0.0016(18) -0.025(2) 0.0004(17)
C34 0.080(3) 0.0268(17) 0.092(4) -0.0047(19) -0.033(3) 0.0069(18)
C35 0.059(3) 0.0280(17) 0.071(3) -0.0010(17) -0.019(2) 0.0104(16)
C36 0.0414(19) 0.0293(15) 0.0373(18) 0.0010(13) -0.0002(14) 0.0029(13)
C37 0.046(2) 0.0394(18) 0.048(2) 0.0066(15) -0.0051(16) 0.0078(15)
C38 0.057(3) 0.060(3) 0.060(3) -0.002(2) -0.019(2) 0.016(2)
C39 0.050(3) 0.085(3) 0.064(3) 0.013(2) 0.005(2) 0.012(2)
C40 0.042(2) 0.0345(16) 0.046(2) 0.0006(14) -0.0040(15) 0.0036(14)
C41 0.045(2) 0.0412(19) 0.067(3) 0.0033(18) 0.0009(19) 0.0078(16)
C42 0.056(3) 0.087(3) 0.042(2) 0.003(2) -0.0087(19) 0.005(2)

loop_
_atom_type_symbol
_atom_type_description
_atom_type_scat_dispersion_real
_atom_type_scat_dispersion_imag
_atom_type_scat_source
C C 0.0181 0.0091 'International Tables Vol C Tables 4.2.6.8 and 6.1.1.4'
H H 0.0000 0.0000 'International Tables Vol C Tables 4.2.6.8 and 6.1.1.4'
N N 0.0311 0.0180 'International Tables Vol C Tables 4.2.6.8 and 6.1.1.4'
O O 0.0492 0.0322 'International Tables Vol C Tables 4.2.6.8 and 6.1.1.4'
F F 0.0727 0.0534 'International Tables Vol C Tables 4.2.6.8 and 6.1.1.4'
Si Si 0.2541 0.3302 'International Tables Vol C Tables 4.2.6.8 and 6.1.1.4'
S S 0.3331 0.5567 'International Tables Vol C Tables 4.2.6.8 and 6.1.1.4'
Cl Cl 0.3639 0.7018 'International Tables Vol C Tables 4.2.6.8 and 6.1.1.4'
Ga Ga -1.2846 0.7763 'International Tables Vol C Tables 4.2.6.8 and 6.1.1.4'

loop_
_geom_angle_atom_site_label_1
_geom_angle_atom_site_label_2
_geom_angle_atom_site_label_3
_geom_angle
N3A GaA O1 106.75(13)
N3A GaA C1 124.52(14)
O1 GaA C1 100.96(11)
N3A GaA ClA 117.04(10)
O1 GaA ClA 102.10(9)
C1 GaA ClA 102.26(9)
N3B GaB O1 108.6(15)
N3B GaB C1 129.2(11)
O1 GaB C1 96.4(2)
N3B GaB ClB 108.1(17)
O1 GaB ClB 112.5(15)
C1 GaB ClB 101.6(17)
O2 S O3 116.7(2)
O2 S O1 112.99(16)
O3 S O1 112.8(2)
O2 S C4 104.3(3)
O3 S C4 105.0(3)
O1 S C4 103.4(2)
S O1 GaA 130.20(16)
S O1 GaB 129.0(2)
C1 N1 C2 110.4(3)
C1 N1 C11 127.3(3)
C2 N1 C11 122.0(3)
C1 N2 C3 110.9(3)
C1 N2 C31 129.2(3)
C3 N2 C31 119.9(3)
N2 C1 N1 104.5(3)
N2 C1 GaA 126.8(2)
N1 C1 GaA 128.3(2)
N2 C1 GaB 127.0(2)
N1 C1 GaB 120.7(3)
C3 C2 N1 107.3(3)
C2 C3 N2 106.8(3)
F3 C4 F1 109.9(7)
F3 C4 F2 108.4(7)
F1 C4 F2 105.7(6)
F3 C4 S 114.2(5)
F1 C4 S 110.1(4)
F2 C4 S 108.1(6)
N3A Si1A C6A 113.7(2)
N3A Si1A C7A 110.16(19)
C6A Si1A C7A 107.9(2)
N3A Si1A C5A 111.1(3)
C6A Si1A C5A 103.3(6)
C7A Si1A C5A 110.4(6)
N3A Si2A C10A 109.8(2)
N3A Si2A C8A 115.0(2)
C10A Si2A C8A 107.9(3)
N3A Si2A C9A 112.1(2)
C10A Si2A C9A 108.9(4)
C8A Si2A C9A 102.8(4)
Si2A N3A Si1A 119.39(17)
Si2A N3A GaA 123.44(18)
Si1A N3A GaA 116.93(16)
N3B Si1B C6B 113.9(7)
N3B Si1B C7B 110.2(7)
C6B Si1B C7B 108.0(7)
N3B Si1B C5B 111.3(7)
C6B Si1B C5B 103.3(8)
C7B Si1B C5B 109.9(9)
N3B Si2B C10B 109.7(7)
N3B Si2B C8B 114.5(7)
C10B Si2B C8B 107.8(7)
N3B Si2B C9B 112.4(7)
C10B Si2B C9B 109.1(8)
C8B Si2B C9B 103.0(7)
Si1B N3B Si2B 119.9(7)
Si1B N3B GaB 122.8(9)
Si2B N3B GaB 117.2(8)
C16 C11 C12 123.7(3)
C16 C11 N1 118.6(3)
C12 C11 N1 117.4(3)
C13 C12 C11 116.2(3)
C13 C12 C17 121.0(3)
C11 C12 C17 122.4(3)
C14 C13 C12 121.2(4)
C15 C14 C13 121.2(3)
C14 C15 C16 121.0(4)
C11 C16 C15 116.2(3)
C11 C16 C20 123.6(3)
C15 C16 C20 119.7(3)
C18 C17 C12 114.4(3)
C18 C17 C19 108.6(4)
C12 C17 C19 109.2(4)
C16 C20 C21 114.1(4)
C16 C20 C22 108.3(3)
C21 C20 C22 109.1(4)
C32 C31 C36 123.7(3)
C32 C31 N2 118.4(3)
C36 C31 N2 117.3(3)
C31 C32 C33 117.0(3)
C31 C32 C37 123.9(3)
C33 C32 C37 119.0(3)
C34 C33 C32 120.8(4)
C35 C34 C33 120.8(4)
C34 C35 C36 121.3(4)
C35 C36 C31 116.3(3)
C35 C36 C40 120.5(3)
C31 C36 C40 123.1(3)
C39 C37 C32 110.5(3)
C39 C37 C38 110.6(4)
C32 C37 C38 111.4(3)
C36 C40 C41 113.4(3)
C36 C40 C42 109.1(3)
C41 C40 C42 110.0(3)

loop_
_geom_bond_atom_site_label_1
_geom_bond_atom_site_label_2
_geom_bond_distance
GaA N3A 1.846(3)
GaA O1 1.969(2)
GaA C1 2.042(3)
GaA ClA 2.1668(11)
GaB N3B 1.840(9)
GaB O1 1.982(5)
GaB C1 2.167(6)
GaB ClB 2.171(10)
S O2 1.416(3)
S O3 1.419(3)
S O1 1.480(2)
S C4 1.805(6)
F1 C4 1.313(6)
F2 C4 1.360(9)
F3 C4 1.252(9)
N1 C1 1.363(4)
N1 C2 1.377(4)
N1 C11 1.462(4)
N2 C1 1.355(4)
N2 C3 1.379(4)
N2 C31 1.460(4)
C2 C3 1.342(5)
Si1A N3A 1.749(3)
Si1A C6A 1.869(4)
Si1A C7A 1.875(4)
Si1A C5A 1.889(18)
Si2A N3A 1.745(3)
Si2A C10A 1.850(5)
Si2A C8A 1.852(6)
Si2A C9A 1.880(6)
Si1B N3B 1.743(9)
Si1B C6B 1.867(10)
Si1B C7B 1.877(10)
Si1B C5B 1.89(2)
Si2B N3B 1.744(9)
Si2B C10B 1.851(10)
Si2B C8B 1.855(10)
Si2B C9B 1.876(11)
C11 C16 1.400(5)
C11 C12 1.405(5)
C12 C13 1.397(5)
C12 C17 1.516(5)
C13 C14 1.375(6)
C14 C15 1.367(6)
C15 C16 1.408(5)
C16 C20 1.518(5)
C17 C18 1.513(6)
C17 C19 1.547(7)
C20 C21 1.533(7)
C20 C22 1.548(7)
C31 C32 1.390(5)
C31 C36 1.409(5)
C32 C33 1.394(5)
C32 C37 1.529(5)
C33 C34 1.379(6)
C34 C35 1.375(6)
C35 C36 1.391(5)
C36 C40 1.511(5)
C37 C39 1.521(6)
C37 C38 1.531(6)
C40 C41 1.525(5)
C40 C42 1.530(6)

loop_
_geom_torsion_atom_site_label_1
_geom_torsion_atom_site_label_2
_geom_torsion_atom_site_label_3
_geom_torsion_atom_site_label_4
_geom_torsion
O2 S O1 GaA 4.1(3)
O3 S O1 GaA 139.2(3)
C4 S O1 GaA -108.0(4)
O2 S O1 GaB -38.6(4)
O3 S O1 GaB 96.5(3)
C4 S O1 GaB -150.7(4)
N3A GaA O1 S -47.9(3)
C1 GaA O1 S -179.3(2)
ClA GaA O1 S 75.5(2)
N3B GaB O1 S 36.2(7)
C1 GaB O1 S 171.3(2)
ClB GaB O1 S -83.4(18)
C3 N2 C1 N1 -0.1(4)
C31 N2 C1 N1 177.9(3)
C3 N2 C1 GaA -173.0(2)
C31 N2 C1 GaA 5.1(5)
C3 N2 C1 GaB 148.8(3)
C31 N2 C1 GaB -33.2(5)
C2 N1 C1 N2 0.1(4)
C11 N1 C1 N2 -174.0(3)
C2 N1 C1 GaA 172.8(2)
C11 N1 C1 GaA -1.3(5)
C2 N1 C1 GaB -151.2(3)
C11 N1 C1 GaB 34.7(4)
N3A GaA C1 N2 -149.5(3)
O1 GaA C1 N2 -30.2(3)
ClA GaA C1 N2 74.9(3)
N3A GaA C1 N1 39.3(3)
O1 GaA C1 N1 158.6(3)
ClA GaA C1 N1 -96.3(3)
N3B GaB C1 N2 152.7(16)
O1 GaB C1 N2 32.3(4)
ClB GaB C1 N2 -82.2(15)
N3B GaB C1 N1 -62.9(16)
O1 GaB C1 N1 176.8(3)
ClB GaB C1 N1 62.2(15)
C1 N1 C2 C3 -0.1(4)
C11 N1 C2 C3 174.4(3)
N1 C2 C3 N2 0.0(4)
C1 N2 C3 C2 0.1(4)
C31 N2 C3 C2 -178.1(3)
O2 S C4 F3 -64.2(7)
O3 S C4 F3 172.6(6)
O1 S C4 F3 54.1(7)
O2 S C4 F1 60.0(7)
O3 S C4 F1 -63.2(7)
O1 S C4 F1 178.4(5)
O2 S C4 F2 175.0(4)
O3 S C4 F2 51.8(5)
O1 S C4 F2 -66.7(5)
C10A Si2A N3A Si1A -93.2(3)
C8A Si2A N3A Si1A 144.9(3)
C9A Si2A N3A Si1A 27.9(4)
C10A Si2A N3A GaA 92.6(3)
C8A Si2A N3A GaA -29.3(4)
C9A Si2A N3A GaA -146.2(4)
C6A Si1A N3A Si2A -67.2(3)
C7A Si1A N3A Si2A 54.0(3)
C5A Si1A N3A Si2A 176.8(7)
C6A Si1A N3A GaA 107.3(2)
C7A Si1A N3A GaA -131.4(2)
C5A Si1A N3A GaA -8.7(7)
O1 GaA N3A Si2A 111.9(2)
C1 GaA N3A Si2A -131.5(2)
ClA GaA N3A Si2A -1.7(3)
O1 GaA N3A Si1A -62.4(2)
C1 GaA N3A Si1A 54.2(3)
ClA GaA N3A Si1A -175.98(14)
C6B Si1B N3B Si2B -110(3)
C7B Si1B N3B Si2B 11(3)
C5B Si1B N3B Si2B 133(3)
C6B Si1B N3B GaB 69(3)
C7B Si1B N3B GaB -169(3)
C5B Si1B N3B GaB -47(3)
C10B Si2B N3B Si1B -62(3)
C8B Si2B N3B Si1B 177(3)
C9B Si2B N3B Si1B 60(3)
C10B Si2B N3B GaB 119(3)
C8B Si2B N3B GaB -3(3)
C9B Si2B N3B GaB -120(3)
O1 GaB N3B Si1B -105(3)
C1 GaB N3B Si1B 139.5(19)
ClB GaB N3B Si1B 17(4)
O1 GaB N3B Si2B 74(3)
C1 GaB N3B Si2B -41(3)
ClB GaB N3B Si2B -163(3)
C1 N1 C11 C16 -110.8(4)
C2 N1 C11 C16 75.7(4)
C1 N1 C11 C12 75.7(4)
C2 N1 C11 C12 -97.8(4)
C16 C11 C12 C13 6.8(5)
N1 C11 C12 C13 179.9(3)
C16 C11 C12 C17 -165.8(4)
N1 C11 C12 C17 7.3(5)
C11 C12 C13 C14 -1.3(6)
C17 C12 C13 C14 171.4(4)
C12 C13 C14 C15 -3.4(6)
C13 C14 C15 C16 2.8(7)
C12 C11 C16 C15 -7.3(6)
N1 C11 C16 C15 179.7(3)
C12 C11 C16 C20 164.9(4)
N1 C11 C16 C20 -8.1(5)
C14 C15 C16 C11 2.3(6)
C14 C15 C16 C20 -170.2(4)
C13 C12 C17 C18 33.4(6)
C11 C12 C17 C18 -154.4(4)
C13 C12 C17 C19 -88.6(4)
C11 C12 C17 C19 83.6(4)
C11 C16 C20 C21 142.1(4)
C15 C16 C20 C21 -45.9(5)
C11 C16 C20 C22 -96.1(4)
C15 C16 C20 C22 75.9(5)
C1 N2 C31 C32 -95.0(4)
C3 N2 C31 C32 82.9(4)
C1 N2 C31 C36 93.3(4)
C3 N2 C31 C36 -88.8(4)
C36 C31 C32 C33 -1.6(6)
N2 C31 C32 C33 -172.7(4)
C36 C31 C32 C37 175.9(3)
N2 C31 C32 C37 4.8(5)
C31 C32 C33 C34 -0.1(7)
C37 C32 C33 C34 -177.7(5)
C32 C33 C34 C35 0.4(8)
C33 C34 C35 C36 0.9(8)
C34 C35 C36 C31 -2.4(7)
C34 C35 C36 C40 174.1(5)
C32 C31 C36 C35 2.8(6)
N2 C31 C36 C35 174.0(3)
C32 C31 C36 C40 -173.6(3)
N2 C31 C36 C40 -2.4(5)
C31 C32 C37 C39 -97.9(5)
C33 C32 C37 C39 79.5(5)
C31 C32 C37 C38 138.7(4)
C33 C32 C37 C38 -43.8(5)
C35 C36 C40 C41 45.8(5)
C31 C36 C40 C41 -137.9(4)
C35 C36 C40 C42 -77.2(5)
C31 C36 C40 C42 99.0(4)
